data_4020943
loop_
_publ_author_name
'Daniel B. Werz'
'Rolf Gleiter'
'Frank Rominger'

_publ_section_title
;
 Cyclic Tetra- and Hexaynes Containing 1,4-Donor-Substituted
 Butadiyne Units: Synthesis and Supramolecular Organization
;
_journal_name_full 'Journal of Organic Chemistry'
_journal_page_first 2945
_journal_page_last 2952
_journal_paper_doi 10.1021/jo035882+
_journal_volume 69
_journal_year 2004
_chemical_formula_sum 'C27 H30 Se6'
_chemical_formula_weight 828.27
_space_group_IT_number 148
_symmetry_cell_setting rhombohedral
_symmetry_space_group_name_Hall '-R 3'
_symmetry_space_group_name_H-M 'R -3 :H'
_cell_angle_alpha 90.00
_cell_angle_beta 90.00
_cell_angle_gamma 120.00
_cell_formula_units_Z 6
_cell_length_a 24.0399(6)
_cell_length_b 24.0399(6)
_cell_length_c 10.2535(4)
_cell_measurement_temperature 200(2)
_cell_volume 5131.8(3)
_diffrn_ambient_temperature 200(2)
_exptl_crystal_density_diffrn 1.608
_cod_depositor_comments
;
The following automatic conversions were performed:
'_symmetry_cell_setting' value 'Rhombohedral' changed to 'rhombohedral'
according to '/home/saulius/struct/CIF-dictionaries/cif_core.dic'
dictionary named 'cif_core.dic' version 2.4.1 from 2010-06-29.

Automatic conversion script
Id: cif_fix_enum 1527 2010-12-29 10:47:43Z saulius 
;
_cod_original_sg_symbol_H-M 'R -3'
_cod_database_code 4020943

loop_
_symmetry_equiv_pos_as_xyz
'x, y, z'
'-y, x-y, z'
'-x+y, -x, z'
'x+2/3, y+1/3, z+1/3'
'-y+2/3, x-y+1/3, z+1/3'
'-x+y+2/3, -x+1/3, z+1/3'
'x+1/3, y+2/3, z+2/3'
'-y+1/3, x-y+2/3, z+2/3'
'-x+y+1/3, -x+2/3, z+2/3'
'-x, -y, -z'
'y, -x+y, -z'
'x-y, x, -z'
'-x+2/3, -y+1/3, -z+1/3'
'y+2/3, -x+y+1/3, -z+1/3'
'x-y+2/3, x+1/3, -z+1/3'
'-x+1/3, -y+2/3, -z+2/3'
'y+1/3, -x+y+2/3, -z+2/3'
'x-y+1/3, x+2/3, -z+2/3'

loop_
_atom_site_label
_atom_site_type_symbol
_atom_site_fract_x
_atom_site_fract_y
_atom_site_fract_z
_atom_site_U_iso_or_equiv
_atom_site_adp_type
_atom_site_occupancy
_atom_site_symmetry_multiplicity
_atom_site_calc_flag
_atom_site_refinement_flags
_atom_site_disorder_assembly
_atom_site_disorder_group
Se1 Se 0.615906(18) 0.930605(19) 0.10861(4) 0.04349(13) Uani 1 1 d . . .
Se2 Se 0.35763(2) 0.89962(2) -0.33236(4) 0.05528(16) Uani 1 1 d . . .
C2 C 0.55378(17) 0.92941(17) 0.0049(4) 0.0384(8) Uani 1 1 d . . .
C3 C 0.51224(17) 0.92539(18) -0.0669(3) 0.0386(8) Uani 1 1 d . . .
C4 C 0.46442(18) 0.91962(18) -0.1486(3) 0.0414(9) Uani 1 1 d . . .
C5 C 0.42132(18) 0.9121(2) -0.2197(4) 0.0444(9) Uani 1 1 d . . .
C7 C 0.28924(18) 0.8765(2) -0.2023(4) 0.0482(10) Uani 1 1 d . . .
H7A H 0.3033 0.9122 -0.1393 0.058 Uiso 1 1 calc R . .
H7B H 0.2505 0.8713 -0.2471 0.058 Uiso 1 1 calc R . .
C8 C 0.27166(18) 0.81587(18) -0.1284(4) 0.0422(9) Uani 1 1 d . . .
H8A H 0.3105 0.8204 -0.0851 0.051 Uiso 1 1 calc R . .
H8B H 0.2562 0.7797 -0.1908 0.051 Uiso 1 1 calc R . .
C9 C 0.22006(17) 0.80015(18) -0.0263(4) 0.0426(9) Uani 1 1 d . . .
H9A H 0.1793 0.7894 -0.0707 0.051 Uiso 1 1 calc R . .
H9B H 0.2327 0.8386 0.0284 0.051 Uiso 1 1 calc R . .
C10 C 0.20897(19) 0.74423(19) 0.0610(4) 0.0472(10) Uani 1 1 d . . .
H10A H 0.1955 0.7059 0.0056 0.057 Uiso 1 1 calc R . .
H10B H 0.2503 0.7547 0.1022 0.057 Uiso 1 1 calc R . .
C11 C 0.5675(2) 0.8401(2) 0.1663(4) 0.0509(10) Uani 1 1 d . . .
H11A H 0.5974 0.8301 0.2134 0.061 Uiso 1 1 calc R . .
H11B H 0.5343 0.8356 0.2293 0.061 Uiso 1 1 calc R . .
C21 C 0.3333 0.6667 -0.602(13) 0.270(10) Uiso 0.40(6) 3 d SP . .
C22 C 0.2785(16) 0.6469(16) -0.153(5) 0.270(10) Uiso 0.66(3) 1 d P . .
C23 C 0.2860(16) 0.656(3) -0.275(5) 0.270(10) Uiso 0.49(3) 1 d P . .
C24 C 0.2721(18) 0.6352(16) 0.008(3) 0.270(10) Uiso 0.62(3) 1 d P . .
C25 C 0.3333 0.6667 0.106(5) 0.270(10) Uiso 0.68(5) 3 d SP . .

loop_
_atom_site_aniso_label
_atom_site_aniso_U_11
_atom_site_aniso_U_22
_atom_site_aniso_U_33
_atom_site_aniso_U_23
_atom_site_aniso_U_13
_atom_site_aniso_U_12
Se1 0.0403(2) 0.0480(2) 0.0454(2) -0.00792(17) -0.00777(17) 0.02455(19)
Se2 0.0425(2) 0.0845(4) 0.0388(2) 0.0081(2) -0.00068(17) 0.0317(2)
C2 0.037(2) 0.042(2) 0.0377(19) -0.0016(16) 0.0029(16) 0.0209(17)
C3 0.037(2) 0.040(2) 0.038(2) 0.0026(16) 0.0075(16) 0.0190(17)
C4 0.037(2) 0.050(2) 0.0363(19) 0.0056(17) 0.0078(16) 0.0209(18)
C5 0.037(2) 0.054(2) 0.041(2) 0.0039(18) 0.0023(17) 0.0222(19)
C7 0.039(2) 0.060(3) 0.050(2) 0.0059(19) 0.0045(17) 0.029(2)
C8 0.037(2) 0.044(2) 0.042(2) -0.0061(17) -0.0085(16) 0.0184(17)
C9 0.038(2) 0.045(2) 0.045(2) 0.0001(17) -0.0029(17) 0.0206(18)
C10 0.039(2) 0.047(2) 0.055(2) 0.0029(19) -0.0081(18) 0.0205(18)
C11 0.062(3) 0.059(3) 0.041(2) 0.0087(19) 0.0102(19) 0.038(2)

loop_
_geom_bond_atom_site_label_1
_geom_bond_atom_site_label_2
_geom_bond_distance
_geom_bond_site_symmetry_2
_geom_bond_publ_flag
Se1 C2 1.822(4) . ?
Se1 C11 1.977(4) . ?
Se2 C5 1.819(4) . ?
Se2 C7 1.969(4) . ?
C2 C3 1.205(5) . ?
C3 C4 1.372(5) . ?
C4 C5 1.204(5) . ?
C7 C8 1.503(5) . ?
C8 C9 1.520(5) . ?
C9 C10 1.524(5) . ?
C10 C11 1.497(6) 2_665 ?
C11 C10 1.497(6) 3_565 ?
C21 C22 1.47(7) 13_564 ?
C21 C22 1.47(7) 15_554 ?
C21 C22 1.47(7) 14_454 ?
C21 C24 1.47(6) 13_564 ?
C21 C24 1.47(6) 15_554 ?
C21 C24 1.47(6) 14_454 ?
C21 C25 1.74(13) 13_564 ?
C22 C23 1.26(4) . ?
C22 C21 1.47(7) 13_564 ?
C22 C24 1.67(5) . ?
C22 C22 2.00(6) 3_565 ?
C22 C22 2.00(6) 2_665 ?
C23 C23 1.58(8) 15_554 ?
C23 C23 1.58(8) 14_454 ?
C23 C23 1.79(5) 3_565 ?
C23 C23 1.79(5) 2_665 ?
C24 C21 1.47(6) 13_564 ?
C24 C25 1.62(4) . ?
C25 C25 1.25(10) 13_565 ?
C25 C24 1.62(4) 3_565 ?
C25 C24 1.62(4) 2_665 ?
C25 C21 1.74(13) 13_564 ?
